data_4320510
loop_
_publ_author_name
'Andreas Leineweber'
'Herbert Jacobs'
'Steve Hull'

_publ_contact_author 'Prof. Dr. Herbert Jacobs'
_publ_contact_author_email jacobs@pop.uni-dortmund.de
_publ_contact_author_fax '+49 231 755 5048'
_publ_contact_author_phone '+49 231 755 3803'
_publ_section_title
;
 Ordering of Nitrogen in Nickel Nitride Ni3N Determined by Neutron
 Diffraction
;
_journal_name_full 'Inorganic Chemistry'
_journal_page_first 5818
_journal_page_last 5822
_journal_paper_doi 10.1021/ic0104860
_journal_volume 40
_journal_year 2001
_chemical_formula_sum Ni
_space_group_IT_number 225
_symmetry_cell_setting cubic
_symmetry_space_group_name_Hall '-F 4 2 3'
_symmetry_space_group_name_H-M 'F m -3 m'
_cell_angle_alpha 90.0
_cell_angle_beta 90.0
_cell_angle_gamma 90.0
_cell_formula_units_Z 4
_cell_length_a 3.539738(33)
_cell_length_b 3.539738
_cell_length_c 3.539738
_cell_volume 44.3520(4)
_computing_structure_refinement GSAS
_pd_block_id 2001-05-14T21:27|PHASE_2||
_pd_phase_name Ni
_refine_ls_goodness_of_fit_all 1.35
_refine_ls_number_parameters 65
_refine_ls_shift/esd_max .01
_refine_ls_shift/esd_mean .00
_cod_data_source_file ic0104860_26.cif
_cod_data_source_block FREI2_phase_2
_cod_original_sg_symbol_H-M 'F m 3 m'
_cod_database_code 4320510
_cod_database_fobs_code 4320510

loop_
_symmetry_equiv_pos_as_xyz
+x,+y,+z
+z,+x,+y
+y,+z,+x
+x,+y,-z
-z,+x,+y
+y,-z,+x
-z,+x,-y
-y,-z,+x
+y,-z,-x
-x,+y,-z
-z,-x,+y
+x,-y,-z
+y,+x,+z
+z,+y,+x
+x,+z,+y
+y,+x,-z
-z,+y,+x
+x,-z,+y
-z,+y,-x
-x,-z,+y
+x,-z,-y
-y,+x,-z
-z,-y,+x
+y,-x,-z
-x,-y,-z
-z,-x,-y
-y,-z,-x
-x,-y,+z
+z,-x,-y
-y,+z,-x
+z,-x,+y
+y,+z,-x
-y,+z,+x
+x,-y,+z
+z,+x,-y
-x,+y,+z
-y,-x,-z
-z,-y,-x
-x,-z,-y
-y,-x,+z
+z,-y,-x
-x,+z,-y
+z,-y,+x
+x,+z,-y
-x,+z,+y
+y,-x,+z
+z,+y,-x
-y,+x,+z
+x,+y+1/2,+z+1/2
+z,+x+1/2,+y+1/2
+y,+z+1/2,+x+1/2
+x,+y+1/2,-z+1/2
-z,+x+1/2,+y+1/2
+y,-z+1/2,+x+1/2
-z,+x+1/2,-y+1/2
-y,-z+1/2,+x+1/2
+y,-z+1/2,-x+1/2
-x,+y+1/2,-z+1/2
-z,-x+1/2,+y+1/2
+x,-y+1/2,-z+1/2
+y,+x+1/2,+z+1/2
+z,+y+1/2,+x+1/2
+x,+z+1/2,+y+1/2
+y,+x+1/2,-z+1/2
-z,+y+1/2,+x+1/2
+x,-z+1/2,+y+1/2
-z,+y+1/2,-x+1/2
-x,-z+1/2,+y+1/2
+x,-z+1/2,-y+1/2
-y,+x+1/2,-z+1/2
-z,-y+1/2,+x+1/2
+y,-x+1/2,-z+1/2
-x,-y+1/2,-z+1/2
-z,-x+1/2,-y+1/2
-y,-z+1/2,-x+1/2
-x,-y+1/2,+z+1/2
+z,-x+1/2,-y+1/2
-y,+z+1/2,-x+1/2
+z,-x+1/2,+y+1/2
+y,+z+1/2,-x+1/2
-y,+z+1/2,+x+1/2
+x,-y+1/2,+z+1/2
+z,+x+1/2,-y+1/2
-x,+y+1/2,+z+1/2
-y,-x+1/2,-z+1/2
-z,-y+1/2,-x+1/2
-x,-z+1/2,-y+1/2
-y,-x+1/2,+z+1/2
+z,-y+1/2,-x+1/2
-x,+z+1/2,-y+1/2
+z,-y+1/2,+x+1/2
+x,+z+1/2,-y+1/2
-x,+z+1/2,+y+1/2
+y,-x+1/2,+z+1/2
+z,+y+1/2,-x+1/2
-y,+x+1/2,+z+1/2
+x+1/2,+y,+z+1/2
+z+1/2,+x,+y+1/2
+y+1/2,+z,+x+1/2
+x+1/2,+y,-z+1/2
-z+1/2,+x,+y+1/2
+y+1/2,-z,+x+1/2
-z+1/2,+x,-y+1/2
-y+1/2,-z,+x+1/2
+y+1/2,-z,-x+1/2
-x+1/2,+y,-z+1/2
-z+1/2,-x,+y+1/2
+x+1/2,-y,-z+1/2
+y+1/2,+x,+z+1/2
+z+1/2,+y,+x+1/2
+x+1/2,+z,+y+1/2
+y+1/2,+x,-z+1/2
-z+1/2,+y,+x+1/2
+x+1/2,-z,+y+1/2
-z+1/2,+y,-x+1/2
-x+1/2,-z,+y+1/2
+x+1/2,-z,-y+1/2
-y+1/2,+x,-z+1/2
-z+1/2,-y,+x+1/2
+y+1/2,-x,-z+1/2
-x+1/2,-y,-z+1/2
-z+1/2,-x,-y+1/2
-y+1/2,-z,-x+1/2
-x+1/2,-y,+z+1/2
+z+1/2,-x,-y+1/2
-y+1/2,+z,-x+1/2
+z+1/2,-x,+y+1/2
+y+1/2,+z,-x+1/2
-y+1/2,+z,+x+1/2
+x+1/2,-y,+z+1/2
+z+1/2,+x,-y+1/2
-x+1/2,+y,+z+1/2
-y+1/2,-x,-z+1/2
-z+1/2,-y,-x+1/2
-x+1/2,-z,-y+1/2
-y+1/2,-x,+z+1/2
+z+1/2,-y,-x+1/2
-x+1/2,+z,-y+1/2
+z+1/2,-y,+x+1/2
+x+1/2,+z,-y+1/2
-x+1/2,+z,+y+1/2
+y+1/2,-x,+z+1/2
+z+1/2,+y,-x+1/2
-y+1/2,+x,+z+1/2
+x+1/2,+y+1/2,+z
+z+1/2,+x+1/2,+y
+y+1/2,+z+1/2,+x
+x+1/2,+y+1/2,-z
-z+1/2,+x+1/2,+y
+y+1/2,-z+1/2,+x
-z+1/2,+x+1/2,-y
-y+1/2,-z+1/2,+x
+y+1/2,-z+1/2,-x
-x+1/2,+y+1/2,-z
-z+1/2,-x+1/2,+y
+x+1/2,-y+1/2,-z
+y+1/2,+x+1/2,+z
+z+1/2,+y+1/2,+x
+x+1/2,+z+1/2,+y
+y+1/2,+x+1/2,-z
-z+1/2,+y+1/2,+x
+x+1/2,-z+1/2,+y
-z+1/2,+y+1/2,-x
-x+1/2,-z+1/2,+y
+x+1/2,-z+1/2,-y
-y+1/2,+x+1/2,-z
-z+1/2,-y+1/2,+x
+y+1/2,-x+1/2,-z
-x+1/2,-y+1/2,-z
-z+1/2,-x+1/2,-y
-y+1/2,-z+1/2,-x
-x+1/2,-y+1/2,+z
+z+1/2,-x+1/2,-y
-y+1/2,+z+1/2,-x
+z+1/2,-x+1/2,+y
+y+1/2,+z+1/2,-x
-y+1/2,+z+1/2,+x
+x+1/2,-y+1/2,+z
+z+1/2,+x+1/2,-y
-x+1/2,+y+1/2,+z
-y+1/2,-x+1/2,-z
-z+1/2,-y+1/2,-x
-x+1/2,-z+1/2,-y
-y+1/2,-x+1/2,+z
+z+1/2,-y+1/2,-x
-x+1/2,+z+1/2,-y
+z+1/2,-y+1/2,+x
+x+1/2,+z+1/2,-y
-x+1/2,+z+1/2,+y
+y+1/2,-x+1/2,+z
+z+1/2,+y+1/2,-x
-y+1/2,+x+1/2,+z

loop_
_atom_site_label
_atom_site_fract_x
_atom_site_fract_y
_atom_site_fract_z
_atom_site_occupancy
_atom_site_thermal_displace_type
_atom_site_U_iso_or_equiv
_atom_site_symmetry_multiplicity
Ni1 .0 .0 .0 1.0 Uiso .00949(11) 4

loop_
_atom_type_symbol
_atom_type_number_in_cell
NI 4.0

loop_
_cod_related_entry_id
_cod_related_entry_database
_cod_related_entry_code
1 ChemSpider 910
